data_4508004
loop_
_publ_author_name
'Bhattacharya, Suman'
'Saraswatula, Viswanadha G.'
'Saha, Binoy K.'

_publ_section_title
;
 Thermal Expansion in Alkane Diacids---Another Property Showing
 Alternation in an Odd--Even Series
;
_journal_issue 8
_journal_name_full 'Crystal Growth &amp; Design'
_journal_page_first 3651
_journal_paper_doi 10.1021/cg400668w
_journal_volume 13
_journal_year 2013
_chemical_formula_moiety 'C5 H8 O4'
_chemical_formula_sum 'C5 H8 O4'
_chemical_formula_weight 132.11
_chemical_name_common C5-120-beta-polymorph
_chemical_name_systematic '1,5-Pentanedioic acid'
_space_group_crystal_system monoclinic
_space_group_IT_number 15
_space_group_name_Hall '-C 2yc'
_space_group_name_H-M_alt 'C 1 2/c 1'
_symmetry_space_group_name_Hall '-C 2yc'
_symmetry_space_group_name_H-M 'C 1 2/c 1'
_atom_sites_solution_hydrogens geom
_atom_sites_solution_primary direct
_atom_sites_solution_secondary difmap
_audit_creation_date 2012-11-19
_audit_creation_method
;
  Olex2 1.2
  (compiled 2012.05.09 svn.r2324, GUI svn.r4230)
;
_cell_angle_alpha 90.00
_cell_angle_beta 98.410(18)
_cell_angle_gamma 90.00
_cell_formula_units_Z 4
_cell_length_a 12.961(2)
_cell_length_b 4.7227(8)
_cell_length_c 9.6498(18)
_cell_measurement_reflns_used 646
_cell_measurement_temperature 120(2)
_cell_measurement_theta_max 29.0720
_cell_measurement_theta_min 4.2418
_cell_volume 584.32(17)
_computing_cell_refinement
;
CrysAlisPro, Agilent Technologies,
Version 1.171.36.20 (release 27-06-2012 CrysAlis171 .NET)
(compiled Jul 11 2012,15:38:31)
;
_computing_data_collection
;
CrysAlisPro, Agilent Technologies,
Version 1.171.36.20 (release 27-06-2012 CrysAlis171 .NET)
(compiled Jul 11 2012,15:38:31)
;
_computing_data_reduction
;
CrysAlisPro, Agilent Technologies,
Version 1.171.36.20 (release 27-06-2012 CrysAlis171 .NET)
(compiled Jul 11 2012,15:38:31)
;
_computing_molecular_graphics
;
O. V. Dolomanov, L. J. Bourhis, R. J. Gildea, J. A. K. Howard and H. Puschmann,
OLEX2: a complete structure solution, refinement and analysis program.
J. Appl. Cryst. (2009). 42, 339-341.
;
_computing_publication_material
;
O. V. Dolomanov, L. J. Bourhis, R. J. Gildea, J. A. K. Howard and H. Puschmann,
OLEX2: a complete structure solution, refinement and analysis program.
J. Appl. Cryst. (2009). 42, 339-341.
;
_computing_structure_refinement
;
SHELXL, G.M. Sheldrick, Acta Cryst.
(2008). A64, 112-122
;
_computing_structure_solution
;
SHELXS, G.M. Sheldrick, Acta Cryst.
(2008). A64, 112-122
;
_diffrn_ambient_temperature 120(2)
_diffrn_detector_area_resol_mean 15.9821
_diffrn_measured_fraction_theta_full 0.998
_diffrn_measured_fraction_theta_max 0.998
_diffrn_measurement_details
;
  1 omega  -18.00    8.00   1.0000    5.0000
omega____ theta____ kappa____ phi______ frames
    -      -17.4960  -99.0000   60.0000 26

  2 omega  -43.00   51.00   1.0000    5.0000
omega____ theta____ kappa____ phi______ frames
    -      -17.4960   37.0000   90.0000 94

  3 omega  -85.00    7.00   1.0000    5.0000
omega____ theta____ kappa____ phi______ frames
    -      -17.4960  -37.0000  -90.0000 92

  4 omega  -25.00   47.00   1.0000    5.0000
omega____ theta____ kappa____ phi______ frames
    -       19.1366  -99.0000  -60.0000 72
;
_diffrn_measurement_device_type 'Xcalibur, Eos'
_diffrn_measurement_method '\w scans'
_diffrn_orient_matrix_UB_11 0.0291792000
_diffrn_orient_matrix_UB_12 -0.1245634000
_diffrn_orient_matrix_UB_13 -0.0077957000
_diffrn_orient_matrix_UB_21 -0.0470954000
_diffrn_orient_matrix_UB_22 -0.0771648000
_diffrn_orient_matrix_UB_23 -0.0175949000
_diffrn_orient_matrix_UB_31 0.0000365000
_diffrn_orient_matrix_UB_32 0.0322959000
_diffrn_orient_matrix_UB_33 -0.0717182000
_diffrn_radiation_monochromator graphite
_diffrn_radiation_type 'Mo K\a'
_diffrn_radiation_wavelength 0.7107
_diffrn_reflns_av_R_equivalents 0.0000
_diffrn_reflns_av_unetI/netI 0.0092
_diffrn_reflns_limit_h_max 15
_diffrn_reflns_limit_h_min -15
_diffrn_reflns_limit_k_max 5
_diffrn_reflns_limit_k_min -5
_diffrn_reflns_limit_l_max 11
_diffrn_reflns_limit_l_min -11
_diffrn_reflns_number 917
_diffrn_reflns_theta_full 25.00
_diffrn_reflns_theta_max 25.00
_diffrn_reflns_theta_min 4.27
_diffrn_source 'Enhance (Mo) X-ray Source'
_exptl_absorpt_coefficient_mu 0.132
_exptl_absorpt_correction_T_max 1.00000
_exptl_absorpt_correction_T_min 0.92831
_exptl_absorpt_correction_type multi-scan
_exptl_absorpt_process_details
;
CrysAlisPro, Agilent Technologies,
Version 1.171.36.20 (release 27-06-2012 CrysAlis171 .NET)
(compiled Jul 11 2012,15:38:31)
Empirical absorption correction using spherical harmonics,
 implemented in SCALE3 ABSPACK scaling algorithm.
;
_exptl_crystal_colour colourless
_exptl_crystal_density_diffrn 1.502
_exptl_crystal_density_method 'not measured'
_exptl_crystal_description plate
_exptl_crystal_F_000 280
_exptl_crystal_size_max 0.42
_exptl_crystal_size_mid 0.40
_exptl_crystal_size_min 0.16
_refine_diff_density_max 0.292
_refine_diff_density_min -0.273
_refine_diff_density_rms 0.075
_refine_ls_extinction_method none
_refine_ls_goodness_of_fit_ref 1.144
_refine_ls_hydrogen_treatment mixed
_refine_ls_matrix_type full
_refine_ls_number_parameters 46
_refine_ls_number_reflns 917
_refine_ls_number_restraints 0
_refine_ls_restrained_S_all 1.144
_refine_ls_R_factor_all 0.0771
_refine_ls_R_factor_gt 0.0735
_refine_ls_shift/su_max 0.000
_refine_ls_shift/su_mean 0.000
_refine_ls_structure_factor_coef Fsqd
_refine_ls_weighting_details 'calc w=1/[\s^2^(Fo^2^)+(0.1320P)^2^+1.3259P] where P=(Fo^2^+2Fc^2^)/3'
_refine_ls_weighting_scheme calc
_refine_ls_wR_factor_gt 0.2032
_refine_ls_wR_factor_ref 0.2119
_reflns_number_gt 843
_reflns_number_total 917
_reflns_threshold_expression >2sigma(I)
_cod_data_source_file cg400668w_si_002.cif
_cod_data_source_block C5-120
_cod_original_cell_volume 584.33(18)
_cod_database_code 4508004

loop_
_space_group_symop_id
_space_group_symop_operation_xyz
1 'x, y, z'
2 '-x, y, -z+1/2'
3 'x+1/2, y+1/2, z'
4 '-x+1/2, y+1/2, -z+1/2'
5 '-x, -y, -z'
6 'x, -y, z-1/2'
7 '-x+1/2, -y+1/2, -z'
8 'x+1/2, -y+1/2, z-1/2'

loop_
_atom_site_label
_atom_site_type_symbol
_atom_site_fract_x
_atom_site_fract_y
_atom_site_fract_z
_atom_site_U_iso_or_equiv
_atom_site_adp_type
_atom_site_occupancy
_atom_site_symmetry_multiplicity
_atom_site_calc_flag
_atom_site_refinement_flags
O2 O 0.25752(13) 0.5500(4) 0.38688(19) 0.0192(6) Uani 1 1 d .
O1 O 0.36600(14) 0.1907(4) 0.45075(18) 0.0208(6) Uani 1 1 d .
C2 C 0.41951(19) 0.5573(5) 0.3049(3) 0.0181(7) Uani 1 1 d .
H2A H 0.4561 0.7021 0.3643 0.022 Uiso 1 1 calc R
H2B H 0.3791 0.6525 0.2259 0.022 Uiso 1 1 calc R
C1 C 0.34557(19) 0.4106(5) 0.3861(3) 0.0156(7) Uani 1 1 d .
C3 C 0.5000 0.3713(8) 0.2500 0.0184(8) Uani 1 2 d S
H3A H 0.5338 0.2509 0.3246 0.022 Uiso 0.50 1 calc PR
H3B H 0.4662 0.2509 0.1754 0.022 Uiso 0.50 1 calc PR
H2 H 0.216(3) 0.465(9) 0.457(4) 0.063(12) Uiso 1 1 d .

loop_
_atom_site_aniso_label
_atom_site_aniso_U_11
_atom_site_aniso_U_22
_atom_site_aniso_U_33
_atom_site_aniso_U_23
_atom_site_aniso_U_13
_atom_site_aniso_U_12
O2 0.0161(10) 0.0196(10) 0.0242(11) 0.0017(8) 0.0105(8) 0.0029(7)
O1 0.0195(10) 0.0199(11) 0.0248(10) 0.0043(8) 0.0094(8) 0.0013(7)
C2 0.0175(15) 0.0180(14) 0.0209(14) 0.0036(10) 0.0097(11) 0.0018(9)
C1 0.0160(13) 0.0155(12) 0.0160(13) -0.0045(10) 0.0047(10) -0.0009(9)
C3 0.0183(19) 0.0163(16) 0.0225(18) 0.000 0.0090(15) 0.000

loop_
_atom_type_symbol
_atom_type_description
_atom_type_scat_dispersion_real
_atom_type_scat_dispersion_imag
_atom_type_scat_source
C C 0.0033 0.0016 'International Tables Vol C Tables 4.2.6.8 and 6.1.1.4'
H H 0.0000 0.0000 'International Tables Vol C Tables 4.2.6.8 and 6.1.1.4'
O O 0.0106 0.0060 'International Tables Vol C Tables 4.2.6.8 and 6.1.1.4'

loop_
_geom_angle_atom_site_label_1
_geom_angle_atom_site_label_2
_geom_angle_atom_site_label_3
_geom_angle
_geom_angle_site_symmetry_1
C1 O2 H2 111(2) .
H2A C2 H2B 107.4 .
C1 C2 H2A 108.2 .
C1 C2 H2B 108.2 .
C1 C2 C3 116.2(2) .
C3 C2 H2A 108.2 .
C3 C2 H2B 108.2 .
O2 C1 C2 113.2(2) .
O1 C1 O2 123.0(2) .
O1 C1 C2 123.7(2) .
C2 C3 C2 109.2(3) 2_655
C2 C3 H3A 109.8 .
C2 C3 H3A 109.8 2_655
C2 C3 H3B 109.8 .
C2 C3 H3B 109.8 2_655
H3A C3 H3B 108.3 .

loop_
_geom_bond_atom_site_label_1
_geom_bond_atom_site_label_2
_geom_bond_distance
_geom_bond_site_symmetry_2
O2 C1 1.318(3) .
O2 H2 1.01(5) .
O1 C1 1.221(3) .
C2 H2A 0.9700 .
C2 H2B 0.9700 .
C2 C1 1.494(3) .
C2 C3 1.518(3) .
C3 C2 1.518(3) 2_655
C3 H3A 0.9700 .
C3 H3B 0.9700 .

loop_
_geom_torsion_atom_site_label_1
_geom_torsion_atom_site_label_2
_geom_torsion_atom_site_label_3
_geom_torsion_atom_site_label_4
_geom_torsion
_geom_torsion_site_symmetry_4
C1 C2 C3 C2 -169.4(3) 2_655
C3 C2 C1 O2 -156.62(18) .
C3 C2 C1 O1 26.6(4) .
